data_4118030
loop_
_publ_author_name
'Weiwei Zi'
'Weiqing Xie'
'Dawei Ma'

_publ_section_title
;
 Total Synthesis of Akuammiline Alkaloid (-)-Vincorine via Intramolecular
 Oxidative Coupling
;
_journal_name_full 'Journal of the American Chemical Society'
_journal_page_first 9126
_journal_page_last 9129
_journal_paper_doi 10.1021/ja303602f
_journal_volume 134
_journal_year 2012
_chemical_formula_sum 'C21 H26 N2 O3'
_chemical_formula_weight 354.44
_chemical_name_systematic
; 
 ? 
;
_space_group_IT_number 14
_symmetry_cell_setting monoclinic
_symmetry_space_group_name_Hall '-P 2yn'
_symmetry_space_group_name_H-M 'P 1 21/n 1'
_atom_sites_solution_hydrogens geom
_atom_sites_solution_primary direct
_atom_sites_solution_secondary difmap
_audit_creation_method SHELXL-97
_cell_angle_alpha 90.00
_cell_angle_beta 109.313(10)
_cell_angle_gamma 90.00
_cell_formula_units_Z 4
_cell_length_a 10.844(5)
_cell_length_b 13.658(7)
_cell_length_c 13.066(7)
_cell_measurement_reflns_used 3084
_cell_measurement_temperature 293(2)
_cell_measurement_theta_max 49.924
_cell_measurement_theta_min 4.450
_cell_volume 1826.3(16)
_computing_cell_refinement 'Bruker SMART'
_computing_data_collection 'Bruker SMART'
_computing_data_reduction 'Bruker SHELXTL'
_computing_molecular_graphics 'Bruker SHELXTL'
_computing_publication_material 'Bruker SHELXTL'
_computing_structure_refinement 'SHELXL-97 (Sheldrick, 1997)'
_computing_structure_solution 'SHELXS-97 (Sheldrick, 1990)'
_diffrn_ambient_temperature 293(2)
_diffrn_measured_fraction_theta_full 1.000
_diffrn_measured_fraction_theta_max 1.000
_diffrn_measurement_device_type 'CCD area detector'
_diffrn_measurement_method 'phi and omega scans'
_diffrn_radiation_monochromator graphite
_diffrn_radiation_source 'fine-focus sealed tube'
_diffrn_radiation_type MoK\a
_diffrn_radiation_wavelength 0.71073
_diffrn_reflns_av_R_equivalents 0.0350
_diffrn_reflns_av_sigmaI/netI 0.0403
_diffrn_reflns_limit_h_max 9
_diffrn_reflns_limit_h_min -13
_diffrn_reflns_limit_k_max 16
_diffrn_reflns_limit_k_min -16
_diffrn_reflns_limit_l_max 16
_diffrn_reflns_limit_l_min -11
_diffrn_reflns_number 10560
_diffrn_reflns_theta_full 26.00
_diffrn_reflns_theta_max 26.00
_diffrn_reflns_theta_min 2.12
_exptl_absorpt_coefficient_mu 0.086
_exptl_absorpt_correction_T_max 1.00000
_exptl_absorpt_correction_T_min 0.51991
_exptl_absorpt_correction_type empirical
_exptl_absorpt_process_details sadabs
_exptl_crystal_colour colorless
_exptl_crystal_density_diffrn 1.289
_exptl_crystal_description prismatic
_exptl_crystal_F_000 760
_exptl_crystal_size_max 0.321
_exptl_crystal_size_mid 0.257
_exptl_crystal_size_min 0.211
_refine_diff_density_max 0.521
_refine_diff_density_min -0.206
_refine_diff_density_rms 0.046
_refine_ls_extinction_method none
_refine_ls_goodness_of_fit_ref 1.029
_refine_ls_hydrogen_treatment mixed
_refine_ls_matrix_type full
_refine_ls_number_parameters 242
_refine_ls_number_reflns 3588
_refine_ls_number_restraints 0
_refine_ls_restrained_S_all 1.029
_refine_ls_R_factor_all 0.0763
_refine_ls_R_factor_gt 0.0572
_refine_ls_shift/su_max 0.000
_refine_ls_shift/su_mean 0.000
_refine_ls_structure_factor_coef Fsqd
_refine_ls_weighting_details 'calc w=1/[\s^2^(Fo^2^)+(0.0859P)^2^+0.6890P] where P=(Fo^2^+2Fc^2^)/3'
_refine_ls_weighting_scheme calc
_refine_ls_wR_factor_gt 0.1512
_refine_ls_wR_factor_ref 0.1679
_reflns_number_gt 2668
_reflns_number_total 3588
_reflns_threshold_expression >2sigma(I)
_cod_data_source_file ja303602f_si_002.cif
_cod_data_source_block cd212142
_cod_original_cell_volume 1826.2(16)
_cod_database_code 4118030

loop_
_symmetry_equiv_pos_as_xyz
'x, y, z'
'-x+1/2, y+1/2, -z+1/2'
'-x, -y, -z'
'x-1/2, -y-1/2, z-1/2'

loop_
_atom_site_label
_atom_site_type_symbol
_atom_site_fract_x
_atom_site_fract_y
_atom_site_fract_z
_atom_site_U_iso_or_equiv
_atom_site_adp_type
_atom_site_occupancy
_atom_site_symmetry_multiplicity
_atom_site_calc_flag
_atom_site_refinement_flags
N1 N 0.52610(17) 0.07025(14) 0.90025(14) 0.0429(4) Uani 1 1 d .
N2 N 0.32954(16) -0.02143(13) 0.86418(13) 0.0420(4) Uani 1 1 d .
O1 O 0.6513(2) 0.31980(19) 0.6213(2) 0.1039(9) Uani 1 1 d .
O2 O 0.2622(3) 0.08435(14) 0.49211(15) 0.0919(8) Uani 1 1 d .
O3 O 0.27734(19) -0.06778(13) 0.44449(12) 0.0641(5) Uani 1 1 d .
C2 C 0.44480(19) -0.00518(15) 0.83061(15) 0.0372(5) Uani 1 1 d .
C3 C 0.5265(2) -0.09721(16) 0.83441(18) 0.0450(5) Uani 1 1 d .
H3A H 0.5445 -0.1276 0.9049 0.054 Uiso 1 1 calc R
H3B H 0.6096 -0.0776 0.8280 0.054 Uiso 1 1 calc R
C5 C 0.2498(2) 0.06569(17) 0.82330(18) 0.0479(5) Uani 1 1 d .
H5A H 0.2809 0.1201 0.8728 0.057 Uiso 1 1 calc R
H5B H 0.1593 0.0530 0.8163 0.057 Uiso 1 1 calc R
C6 C 0.2612(2) 0.08975(15) 0.71340(17) 0.0426(5) Uani 1 1 d .
H6A H 0.2594 0.1600 0.7021 0.051 Uiso 1 1 calc R
H6B H 0.1902 0.0602 0.6556 0.051 Uiso 1 1 calc R
C7 C 0.39523(18) 0.04599(14) 0.71677(15) 0.0354(5) Uani 1 1 d .
C8 C 0.4976(2) 0.12425(15) 0.72851(16) 0.0408(5) Uani 1 1 d .
C9 C 0.5192(2) 0.18684(17) 0.65339(19) 0.0520(6) Uani 1 1 d .
H9 H 0.4683 0.1831 0.5806 0.062 Uiso 1 1 calc R
C10 C 0.6187(3) 0.25561(18) 0.6888(2) 0.0615(7) Uani 1 1 d .
C11 C 0.6942(2) 0.26140(19) 0.7964(2) 0.0601(7) Uani 1 1 d .
H11 H 0.7613 0.3073 0.8184 0.072 Uiso 1 1 calc R
C12 C 0.6718(2) 0.20042(18) 0.8715(2) 0.0532(6) Uani 1 1 d .
H12 H 0.7231 0.2046 0.9442 0.064 Uiso 1 1 calc R
C13 C 0.5721(2) 0.13247(15) 0.83788(17) 0.0425(5) Uani 1 1 d .
C14 C 0.4645(2) -0.17409(16) 0.74702(18) 0.0472(5) Uani 1 1 d .
H14A H 0.4400 -0.2310 0.7803 0.057 Uiso 1 1 calc R
H14B H 0.5279 -0.1947 0.7135 0.057 Uiso 1 1 calc R
C15 C 0.3432(2) -0.13280(14) 0.65984(16) 0.0396(5) Uani 1 1 d .
H15 H 0.3218 -0.1757 0.5962 0.048 Uiso 1 1 calc R
C16 C 0.3827(2) -0.03093(14) 0.62760(15) 0.0382(5) Uani 1 1 d .
H16 H 0.4711 -0.0393 0.6244 0.046 Uiso 1 1 calc R
C17 C 0.3004(2) 0.00312(16) 0.51595(16) 0.0445(5) Uani 1 1 d .
C18 C 0.0552(3) -0.1769(2) 0.5228(2) 0.0663(7) Uani 1 1 d .
H18A H 0.0093 -0.1218 0.4821 0.099 Uiso 1 1 calc R
H18B H -0.0033 -0.2315 0.5122 0.099 Uiso 1 1 calc R
H18C H 0.1268 -0.1939 0.4984 0.099 Uiso 1 1 calc R
C19 C 0.1061(2) -0.15120(16) 0.64007(18) 0.0486(5) Uani 1 1 d .
H19 H 0.0446 -0.1490 0.6755 0.058 Uiso 1 1 calc R
C20 C 0.2278(2) -0.13114(14) 0.70020(16) 0.0400(5) Uani 1 1 d .
C21 C 0.2600(2) -0.11285(17) 0.82036(17) 0.0461(5) Uani 1 1 d .
H21A H 0.1789 -0.1136 0.8365 0.055 Uiso 1 1 calc R
H21B H 0.3125 -0.1672 0.8591 0.055 Uiso 1 1 calc R
C22 C 0.5643(5) 0.3437(3) 0.5271(3) 0.1181(15) Uani 1 1 d .
H22A H 0.5454 0.2875 0.4803 0.177 Uiso 1 1 calc R
H22B H 0.5988 0.3951 0.4943 0.177 Uiso 1 1 calc R
H22C H 0.4857 0.3658 0.5381 0.177 Uiso 1 1 calc R
C23 C 0.1999(3) -0.0445(2) 0.33437(19) 0.0753(9) Uani 1 1 d .
H23A H 0.1211 -0.0121 0.3337 0.113 Uiso 1 1 calc R
H23B H 0.1782 -0.1038 0.2927 0.113 Uiso 1 1 calc R
H23C H 0.2488 -0.0022 0.3033 0.113 Uiso 1 1 calc R
H1 H 0.583(3) 0.0483(19) 0.962(2) 0.059(7) Uiso 1 1 d .

loop_
_atom_site_aniso_label
_atom_site_aniso_U_11
_atom_site_aniso_U_22
_atom_site_aniso_U_33
_atom_site_aniso_U_23
_atom_site_aniso_U_13
_atom_site_aniso_U_12
N1 0.0394(9) 0.0499(11) 0.0316(9) -0.0034(8) 0.0011(8) -0.0066(8)
N2 0.0386(9) 0.0490(10) 0.0350(9) -0.0025(7) 0.0077(7) -0.0051(7)
O1 0.1037(18) 0.1026(18) 0.1048(18) 0.0349(15) 0.0337(15) -0.0413(14)
O2 0.153(2) 0.0552(12) 0.0413(10) 0.0040(9) -0.0030(11) 0.0220(12)
O3 0.0911(13) 0.0571(10) 0.0324(8) -0.0060(7) 0.0048(8) 0.0114(9)
C2 0.0346(10) 0.0425(11) 0.0288(10) 0.0005(8) 0.0027(8) -0.0025(8)
C3 0.0374(11) 0.0472(12) 0.0416(11) 0.0071(9) 0.0011(9) 0.0048(9)
C5 0.0429(12) 0.0532(13) 0.0449(12) -0.0098(10) 0.0108(9) 0.0032(10)
C6 0.0407(11) 0.0368(11) 0.0430(11) -0.0025(9) 0.0042(9) 0.0048(9)
C7 0.0375(10) 0.0333(10) 0.0307(10) 0.0008(8) 0.0047(8) 0.0006(8)
C8 0.0425(11) 0.0375(11) 0.0401(11) -0.0036(8) 0.0106(9) -0.0011(8)
C9 0.0569(14) 0.0475(13) 0.0497(13) 0.0021(10) 0.0151(11) -0.0052(10)
C10 0.0652(16) 0.0492(14) 0.0768(18) 0.0030(12) 0.0327(14) -0.0111(12)
C11 0.0500(14) 0.0532(14) 0.0791(18) -0.0135(13) 0.0243(13) -0.0163(11)
C12 0.0440(12) 0.0555(14) 0.0568(14) -0.0147(11) 0.0123(11) -0.0086(11)
C13 0.0370(10) 0.0429(11) 0.0440(11) -0.0068(9) 0.0086(9) -0.0006(9)
C14 0.0448(12) 0.0396(11) 0.0501(12) 0.0037(9) 0.0062(10) 0.0085(9)
C15 0.0434(11) 0.0340(10) 0.0358(10) -0.0030(8) 0.0056(9) 0.0044(8)
C16 0.0402(11) 0.0383(11) 0.0327(10) -0.0007(8) 0.0073(8) 0.0013(8)
C17 0.0555(13) 0.0415(12) 0.0328(11) -0.0005(9) 0.0096(9) 0.0019(10)
C18 0.0522(14) 0.0814(19) 0.0505(14) -0.0038(13) -0.0028(11) -0.0150(13)
C19 0.0447(12) 0.0469(12) 0.0475(12) 0.0007(10) 0.0061(10) -0.0060(10)
C20 0.0406(11) 0.0340(10) 0.0396(11) 0.0003(8) 0.0055(9) -0.0032(8)
C21 0.0436(12) 0.0509(13) 0.0411(11) -0.0004(9) 0.0106(9) -0.0105(10)
C22 0.144(4) 0.133(3) 0.094(3) 0.040(3) 0.062(3) -0.016(3)
C23 0.100(2) 0.0785(19) 0.0318(12) -0.0053(12) 0.0006(13) 0.0053(16)

loop_
_atom_type_symbol
_atom_type_description
_atom_type_scat_dispersion_real
_atom_type_scat_dispersion_imag
_atom_type_scat_source
C C 0.0033 0.0016 'International Tables Vol C Tables 4.2.6.8 and 6.1.1.4'
H H 0.0000 0.0000 'International Tables Vol C Tables 4.2.6.8 and 6.1.1.4'
N N 0.0061 0.0033 'International Tables Vol C Tables 4.2.6.8 and 6.1.1.4'
O O 0.0106 0.0060 'International Tables Vol C Tables 4.2.6.8 and 6.1.1.4'

loop_
_geom_angle_atom_site_label_1
_geom_angle_atom_site_label_2
_geom_angle_atom_site_label_3
_geom_angle
C13 N1 C2 109.14(17)
C13 N1 H1 117.8(16)
C2 N1 H1 115.0(17)
C5 N2 C2 103.08(16)
C5 N2 C21 112.47(17)
C2 N2 C21 112.84(17)
C22 O1 C10 120.1(3)
C17 O3 C23 117.3(2)
N1 C2 N2 108.52(16)
N1 C2 C3 109.60(16)
N2 C2 C3 113.97(17)
N1 C2 C7 102.90(16)
N2 C2 C7 106.94(15)
C3 C2 C7 114.21(17)
C2 C3 C14 115.61(16)
C2 C3 H3A 108.4
C14 C3 H3A 108.4
C2 C3 H3B 108.4
C14 C3 H3B 108.4
H3A C3 H3B 107.4
N2 C5 C6 107.33(17)
N2 C5 H5A 110.2
C6 C5 H5A 110.2
N2 C5 H5B 110.2
C6 C5 H5B 110.2
H5A C5 H5B 108.5
C5 C6 C7 104.91(16)
C5 C6 H6A 110.8
C7 C6 H6A 110.8
C5 C6 H6B 110.8
C7 C6 H6B 110.8
H6A C6 H6B 108.8
C8 C7 C16 115.91(17)
C8 C7 C6 112.24(16)
C16 C7 C6 113.05(16)
C8 C7 C2 102.06(15)
C16 C7 C2 109.28(16)
C6 C7 C2 102.79(16)
C9 C8 C13 120.2(2)
C9 C8 C7 131.14(19)
C13 C8 C7 108.53(18)
C8 C9 C10 118.5(2)
C8 C9 H9 120.7
C10 C9 H9 120.7
O1 C10 C11 115.3(2)
O1 C10 C9 123.7(3)
C11 C10 C9 120.9(2)
C12 C11 C10 120.7(2)
C12 C11 H11 119.6
C10 C11 H11 119.6
C11 C12 C13 119.1(2)
C11 C12 H12 120.4
C13 C12 H12 120.4
N1 C13 C12 128.6(2)
N1 C13 C8 110.86(18)
C12 C13 C8 120.5(2)
C3 C14 C15 110.99(17)
C3 C14 H14A 109.4
C15 C14 H14A 109.4
C3 C14 H14B 109.4
C15 C14 H14B 109.4
H14A C14 H14B 108.0
C20 C15 C14 110.63(18)
C20 C15 C16 114.54(16)
C14 C15 C16 106.55(17)
C20 C15 H15 108.3
C14 C15 H15 108.3
C16 C15 H15 108.3
C17 C16 C7 113.38(17)
C17 C16 C15 114.20(17)
C7 C16 C15 111.64(17)
C17 C16 H16 105.6
C7 C16 H16 105.6
C15 C16 H16 105.6
O2 C17 O3 122.3(2)
O2 C17 C16 125.7(2)
O3 C17 C16 111.91(18)
C19 C18 H18A 109.5
C19 C18 H18B 109.5
H18A C18 H18B 109.5
C19 C18 H18C 109.5
H18A C18 H18C 109.5
H18B C18 H18C 109.5
C20 C19 C18 128.2(2)
C20 C19 H19 115.9
C18 C19 H19 115.9
C19 C20 C15 124.7(2)
C19 C20 C21 119.6(2)
C15 C20 C21 115.55(17)
N2 C21 C20 117.15(18)
N2 C21 H21A 108.0
C20 C21 H21A 108.0
N2 C21 H21B 108.0
C20 C21 H21B 108.0
H21A C21 H21B 107.3
O1 C22 H22A 109.5
O1 C22 H22B 109.5
H22A C22 H22B 109.5
O1 C22 H22C 109.5
H22A C22 H22C 109.5
H22B C22 H22C 109.5
O3 C23 H23A 109.5
O3 C23 H23B 109.5
H23A C23 H23B 109.5
O3 C23 H23C 109.5
H23A C23 H23C 109.5
H23B C23 H23C 109.5

loop_
_geom_bond_atom_site_label_1
_geom_bond_atom_site_label_2
_geom_bond_distance
N1 C13 1.380(3)
N1 C2 1.461(3)
N1 H1 0.89(3)
N2 C5 1.464(3)
N2 C2 1.472(3)
N2 C21 1.473(3)
O1 C22 1.321(4)
O1 C10 1.370(3)
O2 C17 1.189(3)
O3 C17 1.311(3)
O3 C23 1.441(3)
C2 C3 1.529(3)
C2 C7 1.569(3)
C3 C14 1.533(3)
C3 H3A 0.9700
C3 H3B 0.9700
C5 C6 1.518(3)
C5 H5A 0.9700
C5 H5B 0.9700
C6 C7 1.559(3)
C6 H6A 0.9700
C6 H6B 0.9700
C7 C8 1.512(3)
C7 C16 1.541(3)
C8 C9 1.379(3)
C8 C13 1.394(3)
C9 C10 1.389(3)
C9 H9 0.9300
C10 C11 1.376(4)
C11 C12 1.368(4)
C11 H11 0.9300
C12 C13 1.382(3)
C12 H12 0.9300
C14 C15 1.535(3)
C14 H14A 0.9700
C14 H14B 0.9700
C15 C20 1.511(3)
C15 C16 1.554(3)
C15 H15 0.9800
C16 C17 1.510(3)
C16 H16 0.9800
C18 C19 1.489(3)
C18 H18A 0.9600
C18 H18B 0.9600
C18 H18C 0.9600
C19 C20 1.322(3)
C19 H19 0.9300
C20 C21 1.512(3)
C21 H21A 0.9700
C21 H21B 0.9700
C22 H22A 0.9600
C22 H22B 0.9600
C22 H22C 0.9600
C23 H23A 0.9600
C23 H23B 0.9600
C23 H23C 0.9600

loop_
_geom_hbond_atom_site_label_D
_geom_hbond_atom_site_label_H
_geom_hbond_atom_site_label_A
_geom_hbond_distance_DH
_geom_hbond_distance_HA
_geom_hbond_distance_DA
_geom_hbond_angle_DHA
_geom_hbond_site_symmetry_A
N1 H1 N2 0.89(3) 2.18(3) 3.030(3) 159(2) 3_657

loop_
_geom_torsion_atom_site_label_1
_geom_torsion_atom_site_label_2
_geom_torsion_atom_site_label_3
_geom_torsion_atom_site_label_4
_geom_torsion
C13 N1 C2 N2 -138.71(17)
C13 N1 C2 C3 96.2(2)
C13 N1 C2 C7 -25.6(2)
C5 N2 C2 N1 73.93(19)
C21 N2 C2 N1 -164.49(16)
C5 N2 C2 C3 -163.64(16)
C21 N2 C2 C3 -42.1(2)
C5 N2 C2 C7 -36.44(19)
C21 N2 C2 C7 85.13(19)
N1 C2 C3 C14 -166.80(18)
N2 C2 C3 C14 71.4(2)
C7 C2 C3 C14 -52.0(2)
C2 N2 C5 C6 38.8(2)
C21 N2 C5 C6 -83.1(2)
N2 C5 C6 C7 -25.7(2)
C5 C6 C7 C8 -106.00(19)
C5 C6 C7 C16 120.59(19)
C5 C6 C7 C2 2.9(2)
N1 C2 C7 C8 22.66(19)
N2 C2 C7 C8 136.89(16)
C3 C2 C7 C8 -96.05(19)
N1 C2 C7 C16 145.90(17)
N2 C2 C7 C16 -99.87(18)
C3 C2 C7 C16 27.2(2)
N1 C2 C7 C6 -93.79(17)
N2 C2 C7 C6 20.44(19)
C3 C2 C7 C6 147.50(17)
C16 C7 C8 C9 52.8(3)
C6 C7 C8 C9 -79.2(3)
C2 C7 C8 C9 171.4(2)
C16 C7 C8 C13 -131.72(18)
C6 C7 C8 C13 96.3(2)
C2 C7 C8 C13 -13.1(2)
C13 C8 C9 C10 1.9(3)
C7 C8 C9 C10 177.0(2)
C22 O1 C10 C11 -157.9(3)
C22 O1 C10 C9 23.7(5)
C8 C9 C10 O1 178.2(3)
C8 C9 C10 C11 0.0(4)
O1 C10 C11 C12 -179.4(3)
C9 C10 C11 C12 -1.0(4)
C10 C11 C12 C13 0.1(4)
C2 N1 C13 C12 -165.3(2)
C2 N1 C13 C8 18.5(2)
C11 C12 C13 N1 -174.1(2)
C11 C12 C13 C8 1.8(3)
C9 C8 C13 N1 173.7(2)
C7 C8 C13 N1 -2.3(2)
C9 C8 C13 C12 -2.8(3)
C7 C8 C13 C12 -178.90(19)
C2 C3 C14 C15 11.1(3)
C3 C14 C15 C20 -77.7(2)
C3 C14 C15 C16 47.4(2)
C8 C7 C16 C17 -82.1(2)
C6 C7 C16 C17 49.5(2)
C2 C7 C16 C17 163.33(17)
C8 C7 C16 C15 147.22(17)
C6 C7 C16 C15 -81.2(2)
C2 C7 C16 C15 32.6(2)
C20 C15 C16 C17 -80.9(2)
C14 C15 C16 C17 156.41(18)
C20 C15 C16 C7 49.3(2)
C14 C15 C16 C7 -73.3(2)
C23 O3 C17 O2 -1.6(4)
C23 O3 C17 C16 -179.8(2)
C7 C16 C17 O2 10.2(4)
C15 C16 C17 O2 139.6(3)
C7 C16 C17 O3 -171.70(19)
C15 C16 C17 O3 -42.3(3)
C18 C19 C20 C15 -1.5(4)
C18 C19 C20 C21 -176.2(2)
C14 C15 C20 C19 -142.0(2)
C16 C15 C20 C19 97.6(2)
C14 C15 C20 C21 32.9(2)
C16 C15 C20 C21 -87.5(2)
C5 N2 C21 C20 66.7(2)
C2 N2 C21 C20 -49.4(2)
C19 C20 C21 N2 -126.8(2)
C15 C20 C21 N2 58.0(3)
